data_7049019
loop_
_publ_author_name
'Mart\'inez-Mart\'inez, Antonio J.'
'Weller, Andrew S.'

_publ_section_title
;
 Solvent-free anhydrous Li+, Na+ and K+ salts of
 [B(3,5-(CF3)2C6H3)4]&#x2212;, [BArF4]&#x2212;. Improved synthesis and
 solid-state structures
;
_journal_name_full 'Dalton Transactions'
_journal_paper_doi 10.1039/C9DT00235A
_journal_year 2019
_chemical_formula_moiety '0.5(C64 H24 B2 F48 Na2)'
_chemical_formula_sum 'C32 H12 B F24 Na'
_chemical_formula_weight 886.22
_chemical_properties_physical Hygroscopic
_space_group_crystal_system tetragonal
_space_group_IT_number 85
_space_group_name_Hall '-P 4a'
_space_group_name_H-M_alt 'P 4/n :2'
_symmetry_space_group_name_Hall '-P 4a'
_symmetry_space_group_name_H-M 'P 4/n :2'
_atom_sites_solution_hydrogens geom
_atom_sites_solution_primary dual
_audit_creation_date 2018-12-15
_audit_creation_method
;
Olex2 1.2
(compiled 2018.05.29 svn.r3508 for OlexSys, GUI svn.r5506)
;
_audit_update_record
;
2018-12-20 deposited with the CCDC.
2019-01-31 downloaded from the CCDC.
;
_cell_angle_alpha 90
_cell_angle_beta 90
_cell_angle_gamma 90
_cell_formula_units_Z 2
_cell_length_a 13.3508(2)
_cell_length_b 13.3508(2)
_cell_length_c 9.3819(2)
_cell_measurement_reflns_used 8506
_cell_measurement_temperature 150.01(10)
_cell_measurement_theta_max 76.2950
_cell_measurement_theta_min 4.6660
_cell_volume 1672.27(5)
_computing_cell_refinement 'CrysAlisPro 1.171.39.46 (Rigaku OD, 2018)'
_computing_data_collection 'CrysAlisPro 1.171.39.46 (Rigaku OD, 2018)'
_computing_data_reduction 'CrysAlisPro 1.171.39.46 (Rigaku OD, 2018)'
_computing_molecular_graphics 'Olex2 (Dolomanov et al., 2009)'
_computing_publication_material 'Olex2 (Dolomanov et al., 2009)'
_computing_structure_refinement 'ShelXL (Sheldrick, 2015)'
_computing_structure_solution 'ShelXT (Sheldrick, 2015)'
_diffrn_ambient_environment N~2~
_diffrn_ambient_temperature 150.01(10)
_diffrn_detector 'CCD plate'
_diffrn_detector_area_resol_mean 10.5035
_diffrn_detector_type Atlas
_diffrn_measured_fraction_theta_full 0.999
_diffrn_measured_fraction_theta_max 0.997
_diffrn_measurement_details
;
List of Runs (angles in degrees, time in seconds):

  # Type    Start    End  Width  t~exp~   \w     \q     \k     \f   Frames
#--------------------------------------------------------------------------
  1  \w     22.00  49.00   1.00    1.00    --    0.00 -99.00  60.00   27
  2  \w     14.00  43.00   1.00    1.00    --    0.00 -99.00-180.00   29
  3  \w   -103.00  -5.00   1.00    4.00    --  -60.50  77.00-150.00   98
  4  \w   -118.00 -93.00   1.00    4.00    --  -60.50 -94.00 -60.00   25
  5  \w     64.00 116.00   1.00    4.00    --   60.50-125.00 150.00   52
  6  \w    141.00 176.00   1.00   16.00    --  121.00 111.00 150.00   35
  7  \w     35.00  90.00   1.00   16.00    --  121.00 -37.00 120.00   55
  8  \w     77.00 130.00   1.00   16.00    --  121.00  77.00   0.00   53
  9  \w    101.00 127.00   1.00   16.00    --  121.00 111.00 150.00   26
 10  \w    145.00 173.00   1.00   16.00    --  121.00  77.00   0.00   28
 11  \w     45.00  83.00   1.00   16.00    --  121.00 -37.00  30.00   38
 12  \w     28.00  63.00   1.00   16.00    --  121.00 -25.00   0.00   35
 13  \w     32.00  94.00   1.00   16.00    --  121.00-111.00-180.00   62
 14  \w      1.00  26.00   1.00    1.00    --    0.00 -99.00  60.00   25
 15  \w      5.00  30.00   1.00    1.00    --    0.00-101.00-128.00   25
 16  \w   -154.00 -80.00   1.00    4.00    --  -60.50 -94.00-180.00   74
 17  \w      5.00  37.00   1.00    4.00    --   60.50  30.00-180.00   32
 18  \w    124.00 151.00   1.00    4.00    --   60.50 125.00  30.00   27
 19  \w    118.00 146.00   1.00    4.00    --   60.50  30.00-180.00   28
 20  \w     67.00 105.00   1.00   16.00    --  121.00 -50.00-150.00   38
 21  \w    120.00 146.00   1.00   16.00    --  121.00  37.00  90.00   26
 22  \w    137.00 164.00   1.00   16.00    --  121.00 -77.00-150.00   27
 23  \w     81.00 111.00   1.00   16.00    --  121.00-111.00  60.00   30
 24  \w     29.00  55.00   1.00   16.00    --  121.00-111.00  60.00   26
 25  \w     30.00  65.00   1.00   16.00    --  121.00 -37.00-150.00   35
 26  \w     34.00  88.00   1.00   16.00    --  121.00 -25.00-150.00   54
 27  \w     85.00 119.00   1.00   16.00    --  121.00 -77.00-150.00   34
 28  \w     21.00  48.00   1.00   16.00    --  121.00 -77.00-150.00   27
 29  \w      1.00  27.00   1.00    1.00    --    0.00 -99.00  90.00   26
 30  \w      2.00  28.00   1.00    1.00    --    0.00 -99.00 -90.00   26
 31  \w    -98.00 -73.00   1.00    4.00    --  -60.50-125.00 -30.00   25
 32  \w   -142.00-114.00   1.00    4.00    --  -60.50-125.00 -30.00   28
 33  \w   -143.00 -91.00   1.00    4.00    --  -60.50 -94.00 120.00   52
 34  \w    127.00 152.00   1.00    4.00    --   60.50 125.00  90.00   25
 35  \w    114.00 141.00   1.00    4.00    --   60.50 125.00 150.00   27
 36  \w    150.00 177.00   1.00   16.00    --  121.00  50.00-150.00   27
 37  \w    136.00 166.00   1.00   16.00    --  121.00 111.00 120.00   30
 38  \w    150.00 176.00   1.00   16.00    --  121.00 111.00  30.00   26
 39  \w     34.00  71.00   1.00   16.00    --  121.00 -37.00 -90.00   37
 40  \w    110.00 136.00   1.00   16.00    --  121.00  50.00-150.00   26
 41  \w    145.00 173.00   1.00   16.00    --  121.00 111.00-180.00   28
 42  \w    109.00 135.00   1.00   16.00    --  121.00  50.00 120.00   26
 43  \w     64.00  90.00   1.00    1.00    --    0.00  37.00-120.00   26
 44  \w    -34.00  -8.00   1.00    1.00    --    0.00  37.00-120.00   26
 45  \w     -4.00  23.00   1.00    1.00    --    0.00  37.00-120.00   27
 46  \w     -6.00  26.00   1.00    4.00    --  -60.50  30.00 -60.00   32
 47  \w    -48.00 -15.00   1.00    4.00    --  -60.50  30.00 -60.00   33
 48  \w   -146.00 -82.00   1.00    4.00    --  -60.50 -94.00 -90.00   64
 49  \w    -79.00 -53.00   1.00    4.00    --  -60.50 125.00 -30.00   26
 50  \w     35.00 120.00   1.00    4.00    --   60.50  30.00-180.00   85
 51  \w     96.00 122.00   1.00    4.00    --   60.50 125.00 120.00   26
 52  \w     61.00  87.00   1.00   16.00    --  121.00-111.00   0.00   26
 53  \w     79.00 105.00   1.00   16.00    --  121.00-111.00  90.00   26
 54  \w     50.00  76.00   1.00   16.00    --  121.00-111.00 -90.00   26
 55  \w     45.00 111.00   1.00   16.00    --  121.00-111.00-150.00   66
 56  \w    152.00 177.00   1.00   16.00    --  121.00 111.00  90.00   25
 57  \w     47.00 112.00   1.00   16.00    --  121.00-111.00 120.00   65
 58  \w     80.00 130.00   1.00   16.00    --  121.00  50.00 150.00   50
 59  \w     73.00 112.00   1.00   16.00    --  121.00-111.00  30.00   39
 60  \w     89.00 174.00   1.00   16.00    --  121.00 -12.00-180.00   85
 61  \w     32.00  68.00   1.00   16.00    --  121.00 -12.00-180.00   36
 62  \w     46.00 109.00   1.00   16.00    --  121.00-111.00 150.00   63
 63  \w     78.00 106.00   1.00   16.00    --  121.00-111.00 -30.00   28
 64  \w     46.00  72.00   1.00   16.00    --  121.00 -37.00-150.00   26
 65  \w    109.00 147.00   1.00   16.00    --  121.00 111.00-180.00   38
 66  \w     79.00 112.00   1.00   16.00    --  121.00-111.00 -90.00   33
 67  \w    141.00 166.00   1.00   16.00    --  121.00  50.00 150.00   25
 68  \w     60.00  86.00   1.00   16.00    --  121.00-111.00-120.00   26
;
_diffrn_measurement_device 'four-circle diffractometer'
_diffrn_measurement_device_type 'SuperNova, Dual, Cu at home/near, Atlas'
_diffrn_measurement_method '\w scans'
_diffrn_orient_matrix_type 'CrysAlisPro convention (1999,Acta A55,543-557)'
_diffrn_orient_matrix_UB_11 -0.0830135000
_diffrn_orient_matrix_UB_12 -0.0758576000
_diffrn_orient_matrix_UB_13 0.0366261000
_diffrn_orient_matrix_UB_21 -0.0419119000
_diffrn_orient_matrix_UB_22 0.0094967000
_diffrn_orient_matrix_UB_23 -0.1524285000
_diffrn_orient_matrix_UB_31 0.0684564000
_diffrn_orient_matrix_UB_32 -0.0862975000
_diffrn_orient_matrix_UB_33 -0.0489514000
_diffrn_radiation_monochromator mirror
_diffrn_radiation_probe x-ray
_diffrn_radiation_type CuK\a
_diffrn_radiation_wavelength 1.54184
_diffrn_reflns_av_R_equivalents 0.0381
_diffrn_reflns_av_unetI/netI 0.0165
_diffrn_reflns_Laue_measured_fraction_full 0.999
_diffrn_reflns_Laue_measured_fraction_max 0.997
_diffrn_reflns_limit_h_max 16
_diffrn_reflns_limit_h_min -16
_diffrn_reflns_limit_k_max 16
_diffrn_reflns_limit_k_min -16
_diffrn_reflns_limit_l_max 11
_diffrn_reflns_limit_l_min -11
_diffrn_reflns_number 15966
_diffrn_reflns_point_group_measured_fraction_full 0.999
_diffrn_reflns_point_group_measured_fraction_max 0.997
_diffrn_reflns_theta_full 67.684
_diffrn_reflns_theta_max 76.356
_diffrn_reflns_theta_min 4.684
_diffrn_source 'micro-focus sealed X-ray tube'
_diffrn_source_type 'SuperNova (Cu) X-ray Source'
_exptl_absorpt_coefficient_mu 1.916
_exptl_absorpt_correction_T_max 1.00000
_exptl_absorpt_correction_T_min 0.72099
_exptl_absorpt_correction_type multi-scan
_exptl_absorpt_process_details
;
CrysAlisPro 1.171.39.46 (Rigaku Oxford Diffraction, 2018)
Empirical absorption correction using spherical harmonics,
 implemented in SCALE3 ABSPACK scaling algorithm.
;
_exptl_crystal_colour colourless
_exptl_crystal_colour_primary colourless
_exptl_crystal_density_diffrn 1.760
_exptl_crystal_description prism
_exptl_crystal_F_000 872
_exptl_crystal_size_max 0.18
_exptl_crystal_size_mid 0.16
_exptl_crystal_size_min 0.12
_refine_diff_density_max 0.536
_refine_diff_density_min -0.474
_refine_diff_density_rms 0.067
_refine_ls_extinction_method none
_refine_ls_goodness_of_fit_ref 1.085
_refine_ls_hydrogen_treatment constr
_refine_ls_matrix_type full
_refine_ls_number_parameters 160
_refine_ls_number_reflns 1762
_refine_ls_number_restraints 138
_refine_ls_restrained_S_all 1.195
_refine_ls_R_factor_all 0.0625
_refine_ls_R_factor_gt 0.0610
_refine_ls_shift/su_max 0.000
_refine_ls_shift/su_mean 0.000
_refine_ls_structure_factor_coef Fsqd
_refine_ls_weighting_details 'w=1/[\s^2^(Fo^2^)+(0.0608P)^2^+2.8250P] where P=(Fo^2^+2Fc^2^)/3'
_refine_ls_weighting_scheme calc
_refine_ls_wR_factor_gt 0.1530
_refine_ls_wR_factor_ref 0.1541
_reflns_Friedel_coverage 0.000
_reflns_number_gt 1693
_reflns_number_total 1762
_reflns_threshold_expression 'I > 2\s(I)'
_cod_data_source_file c9dt00235a2.cif
_cod_data_source_block nabarf4
_cod_original_cell_volume 1672.27(7)
_cod_database_code 7049019
_shelx_shelxl_version_number 2018/1
_chemical_oxdiff_formula 'C32 H12 B1 F24 Na1'
_shelx_space_group_comment
;
The symmetry employed for this shelxl refinement is uniquely defined
by the following loop, which should always be used as a source of
symmetry information in preference to the above space-group names.
They are only intended as comments.
;
_shelx_estimated_absorpt_t_max 0.803
_shelx_estimated_absorpt_t_min 0.724
_reflns_odcompleteness_completeness 100.00
_reflns_odcompleteness_iscentric 1
_reflns_odcompleteness_theta 74.33
_olex2_refinement_description
;
1. Fixed Uiso
 At 1.2 times of:
  All C(H) groups
2. Restrained distances
 F6-F5 \\sim F6-F4 \\sim F5A-F4A \\sim F5A-F6A \\sim F5-F4 \\sim F4A-F6A
 with sigma of 0.02
 C8-F6 \\sim C8-F5A \\sim C8-F5 \\sim C8-F4A \\sim C8-F4 \\sim C8-F6A
 with sigma of 0.02
3. Uiso/Uaniso restraints and constraints
C8 \\sim F4 \\sim F5 \\sim F6 \\sim F4A \\sim F5A \\sim F6A: within 2A with
sigma of 0.01 and sigma for terminal atoms of 0.01
4. Rigid body (RIGU) restrains
 C8, F4, F5, F6, F4A, F5A, F6A
 with sigma for 1-2 distances of 0.004 and sigma for 1-3 distances of 0.004
5. Others
 Sof(F4A)=Sof(F5A)=Sof(F6A)=1-FVAR(1)
 Sof(F4)=Sof(F5)=Sof(F6)=FVAR(1)
6.a Aromatic/amide H refined with riding coordinates:
 C2(H2), C4(H4), C6(H6)
;
_olex2_submission_special_instructions 'No special instructions were received'
_oxdiff_exptl_absorpt_empirical_details
;
Empirical correction (ABSPACK) includes:
- Absorption correction using spherical harmonics
- Frame scaling
;
_oxdiff_exptl_absorpt_empirical_full_max 2.756
_oxdiff_exptl_absorpt_empirical_full_min 0.741

loop_
_space_group_symop_operation_xyz
'x, y, z'
'-x+1/2, -y+1/2, z'
'-y+1/2, x, z'
'y, -x+1/2, z'
'-x, -y, -z'
'x-1/2, y-1/2, -z'
'y-1/2, -x, -z'
'-y, x-1/2, -z'

loop_
_atom_site_label
_atom_site_type_symbol
_atom_site_fract_x
_atom_site_fract_y
_atom_site_fract_z
_atom_site_U_iso_or_equiv
_atom_site_adp_type
_atom_site_occupancy
_atom_site_site_symmetry_order
_atom_site_calc_flag
_atom_site_refinement_flags_posn
_atom_site_refinement_flags_adp
_atom_site_refinement_flags_occupancy
_atom_site_disorder_assembly
_atom_site_disorder_group
Na1 Na 0.250000 0.250000 0.5854(2) 0.0351(5) Uani 1 4 d S T P . .
F1 F 0.37081(13) 0.34661(15) 0.7304(3) 0.0599(6) Uani 1 1 d . . . . .
F2 F 0.38116(13) 0.49699(13) 0.8032(2) 0.0518(5) Uani 1 1 d . . . . .
F3 F 0.38047(14) 0.3778(2) 0.9524(3) 0.0809(9) Uani 1 1 d . . . . .
C1 C 0.68336(17) 0.32281(16) 0.8962(2) 0.0222(5) Uani 1 1 d . . . . .
C2 C 0.58001(17) 0.33565(17) 0.9071(2) 0.0239(5) Uani 1 1 d . . . . .
H2 H 0.544509 0.299967 0.978694 0.029 Uiso 1 1 calc R . . . .
C3 C 0.52719(17) 0.39909(18) 0.8165(3) 0.0264(5) Uani 1 1 d . . . . .
C4 C 0.57552(19) 0.45242(19) 0.7107(3) 0.0299(5) Uani 1 1 d . . . . .
H4 H 0.539459 0.496159 0.649514 0.036 Uiso 1 1 calc R . . . .
C5 C 0.67847(18) 0.44028(19) 0.6964(3) 0.0285(5) Uani 1 1 d . . . . .
C6 C 0.73077(17) 0.37606(18) 0.7863(2) 0.0257(5) Uani 1 1 d . . . . .
H6 H 0.800837 0.367995 0.772945 0.031 Uiso 1 1 calc R . . . .
C7 C 0.41625(19) 0.4064(2) 0.8280(3) 0.0333(6) Uani 1 1 d . . . . .
C8 C 0.7318(2) 0.4924(2) 0.5780(3) 0.0424(7) Uani 1 1 d D U . . .
B1 B 0.750000 0.250000 1.000000 0.0221(9) Uani 1 4 d S T P . .
F4 F 0.7125(2) 0.4515(2) 0.4499(2) 0.0796(9) Uani 0.902(3) 1 d D U . A 1
F5 F 0.7073(2) 0.58906(18) 0.5645(3) 0.0712(9) Uani 0.902(3) 1 d D U . A 1
F6 F 0.83037(14) 0.48953(18) 0.5869(2) 0.0513(6) Uani 0.902(3) 1 d D U . A 1
F4A F 0.6676(12) 0.5417(15) 0.5001(19) 0.056(3) Uani 0.098(3) 1 d D U . A 2
F5A F 0.7855(14) 0.5632(13) 0.6479(19) 0.064(3) Uani 0.098(3) 1 d D U . A 2
F6A F 0.7917(14) 0.4417(14) 0.502(2) 0.065(3) Uani 0.098(3) 1 d D U . A 2

loop_
_atom_site_aniso_label
_atom_site_aniso_U_11
_atom_site_aniso_U_22
_atom_site_aniso_U_33
_atom_site_aniso_U_23
_atom_site_aniso_U_13
_atom_site_aniso_U_12
Na1 0.0319(6) 0.0319(6) 0.0416(12) 0.000 0.000 0.000
F1 0.0293(9) 0.0513(11) 0.0989(17) -0.0207(11) -0.0161(9) -0.0025(7)
F2 0.0329(9) 0.0380(9) 0.0846(15) 0.0015(9) -0.0010(9) 0.0137(7)
F3 0.0285(9) 0.150(3) 0.0644(14) 0.0531(15) 0.0141(9) 0.0221(12)
C1 0.0239(11) 0.0205(10) 0.0222(10) -0.0021(8) -0.0011(8) -0.0005(8)
C2 0.0251(11) 0.0232(10) 0.0235(10) -0.0009(8) -0.0008(9) -0.0005(8)
C3 0.0241(11) 0.0268(11) 0.0284(12) -0.0014(9) -0.0024(9) 0.0026(9)
C4 0.0297(12) 0.0293(12) 0.0307(12) 0.0057(10) -0.0052(10) 0.0022(9)
C5 0.0282(12) 0.0303(12) 0.0271(12) 0.0043(9) -0.0015(10) -0.0020(9)
C6 0.0233(11) 0.0282(11) 0.0257(11) 0.0022(9) 0.0001(9) -0.0001(8)
C7 0.0271(12) 0.0346(13) 0.0383(14) 0.0050(11) -0.0021(10) 0.0050(10)
C8 0.0363(13) 0.0501(15) 0.0408(14) 0.0196(12) -0.0001(11) 0.0002(11)
B1 0.0209(13) 0.0209(13) 0.024(2) 0.000 0.000 0.000
F4 0.093(2) 0.116(2) 0.0298(11) 0.0038(12) 0.0054(11) -0.0501(17)
F5 0.0693(16) 0.0519(13) 0.092(2) 0.0441(13) 0.0363(14) 0.0185(11)
F6 0.0297(9) 0.0695(14) 0.0547(12) 0.0323(11) 0.0051(8) -0.0039(9)
F4A 0.055(5) 0.067(6) 0.047(5) 0.030(5) 0.007(4) -0.002(5)
F5A 0.057(5) 0.067(5) 0.069(5) 0.025(5) 0.006(5) -0.015(5)
F6A 0.058(5) 0.082(5) 0.054(5) 0.014(5) 0.012(5) -0.001(5)

loop_
_atom_type_symbol
_atom_type_description
_atom_type_scat_dispersion_real
_atom_type_scat_dispersion_imag
_atom_type_scat_source
C C 0.0181 0.0091 'International Tables Vol C Tables 4.2.6.8 and 6.1.1.4'
H H 0.0000 0.0000 'International Tables Vol C Tables 4.2.6.8 and 6.1.1.4'
B B 0.0090 0.0039 'International Tables Vol C Tables 4.2.6.8 and 6.1.1.4'
F F 0.0727 0.0534 'International Tables Vol C Tables 4.2.6.8 and 6.1.1.4'
Na Na 0.1353 0.1239 'International Tables Vol C Tables 4.2.6.8 and 6.1.1.4'

loop_
_geom_angle_atom_site_label_1
_geom_angle_atom_site_label_2
_geom_angle_atom_site_label_3
_geom_angle
_geom_angle_site_symmetry_1
_geom_angle_site_symmetry_3
F1 Na1 F1 72.38(7) . 3
F1 Na1 F1 72.38(7) . 4
F1 Na1 F1 113.23(15) 3 4
F1 Na1 F1 72.38(7) 3 2
F1 Na1 F1 113.23(15) . 2
F1 Na1 F1 72.38(7) 2 4
F1 Na1 F5 149.49(7) . 6_556
F1 Na1 F5 74.14(10) 2 6_556
F1 Na1 F5 74.14(10) . 5_666
F1 Na1 F5 135.54(8) 3 6_556
F1 Na1 F5 82.80(8) . 8_656
F1 Na1 F5 135.54(8) 2 8_656
F1 Na1 F5 82.80(8) 2 7_566
F1 Na1 F5 149.49(7) 4 7_566
F1 Na1 F5 74.14(10) 4 8_656
F1 Na1 F5 149.49(7) 2 5_666
F1 Na1 F5 135.54(8) . 7_566
F1 Na1 F5 82.80(8) 4 6_556
F1 Na1 F5 74.14(10) 3 7_566
F1 Na1 F5 82.80(8) 3 5_666
F1 Na1 F5 135.54(8) 4 5_666
F1 Na1 F5 149.49(7) 3 8_656
F5 Na1 F5 73.40(8) 6_556 7_566
F5 Na1 F5 73.40(8) 7_566 5_666
F5 Na1 F5 115.37(17) 7_566 8_656
F5 Na1 F5 73.40(8) 5_666 8_656
F5 Na1 F5 73.40(8) 6_556 8_656
F5 Na1 F5 115.37(17) 6_556 5_666
C7 F1 Na1 165.70(18) . .
C2 C1 C6 116.0(2) . .
C2 C1 B1 124.51(18) . .
C6 C1 B1 119.49(18) . .
C1 C2 H2 119.0 . .
C3 C2 C1 122.1(2) . .
C3 C2 H2 119.0 . .
C2 C3 C7 120.0(2) . .
C4 C3 C2 121.0(2) . .
C4 C3 C7 118.9(2) . .
C3 C4 H4 120.9 . .
C3 C4 C5 118.1(2) . .
C5 C4 H4 120.9 . .
C4 C5 C6 120.6(2) . .
C4 C5 C8 119.3(2) . .
C6 C5 C8 120.0(2) . .
C1 C6 H6 118.9 . .
C5 C6 C1 122.1(2) . .
C5 C6 H6 118.9 . .
F1 C7 C3 110.9(2) . .
F2 C7 F1 105.1(2) . .
F2 C7 C3 113.6(2) . .
F3 C7 F1 105.4(3) . .
F3 C7 F2 107.1(2) . .
F3 C7 C3 114.0(2) . .
F4 C8 C5 112.6(3) . .
F5 C8 C5 113.8(3) . .
F5 C8 F4 105.1(3) . .
F6 C8 C5 114.6(2) . .
F6 C8 F4 103.6(3) . .
F6 C8 F5 106.2(3) . .
F4A C8 C5 109.8(9) . .
F4A C8 F5A 105.5(10) . .
F5A C8 C5 102.6(9) . .
F6A C8 C5 118.1(10) . .
F6A C8 F4A 111.6(11) . .
F6A C8 F5A 108.2(10) . .
C1 B1 C1 107.07(15) 7_667 8_657
C1 B1 C1 110.69(8) 7_667 2_655
C1 B1 C1 110.69(8) . 8_657
C1 B1 C1 110.69(8) 2_655 8_657
C1 B1 C1 110.68(8) . 7_667
C1 B1 C1 107.07(15) . 2_655
C8 F5 Na1 141.8(2) . 5_666

loop_
_geom_bond_atom_site_label_1
_geom_bond_atom_site_label_2
_geom_bond_distance
_geom_bond_site_symmetry_2
Na1 F1 2.473(2) .
Na1 F1 2.473(2) 2
Na1 F1 2.473(2) 3
Na1 F1 2.473(2) 4
Na1 F5 2.631(2) 6_556
Na1 F5 2.631(2) 7_566
Na1 F5 2.631(2) 8_656
Na1 F5 2.631(2) 5_666
F1 C7 1.358(3) .
F2 C7 1.318(3) .
F3 C7 1.317(3) .
C1 C2 1.394(3) .
C1 C6 1.403(3) .
C1 B1 1.639(2) .
C2 H2 0.9500 .
C2 C3 1.392(3) .
C3 C4 1.381(4) .
C3 C7 1.488(3) .
C4 H4 0.9500 .
C4 C5 1.390(3) .
C5 C6 1.391(3) .
C5 C8 1.492(4) .
C6 H6 0.9500 .
C8 F4 1.345(4) .
C8 F5 1.337(4) .
C8 F6 1.319(3) .
C8 F4A 1.305(11) .
C8 F5A 1.355(12) .
C8 F6A 1.269(12) .

loop_
_geom_torsion_atom_site_label_1
_geom_torsion_atom_site_label_2
_geom_torsion_atom_site_label_3
_geom_torsion_atom_site_label_4
_geom_torsion
_geom_torsion_site_symmetry_4
Na1 F1 C7 F2 -64.2(8) .
Na1 F1 C7 F3 48.7(8) .
Na1 F1 C7 C3 172.6(7) .
C1 C2 C3 C4 0.1(4) .
C1 C2 C3 C7 177.0(2) .
C2 C1 C6 C5 1.9(3) .
C2 C1 B1 C1 -111.0(3) 7_667
C2 C1 B1 C1 128.3(2) 2_655
C2 C1 B1 C1 7.5(2) 8_657
C2 C3 C4 C5 0.6(4) .
C2 C3 C7 F1 -97.3(3) .
C2 C3 C7 F2 144.5(2) .
C2 C3 C7 F3 21.5(4) .
C3 C4 C5 C6 0.0(4) .
C3 C4 C5 C8 176.6(2) .
C4 C3 C7 F1 79.8(3) .
C4 C3 C7 F2 -38.4(4) .
C4 C3 C7 F3 -161.5(3) .
C4 C5 C6 C1 -1.4(4) .
C4 C5 C8 F4 -72.4(4) .
C4 C5 C8 F5 47.1(4) .
C4 C5 C8 F6 169.5(3) .
C4 C5 C8 F4A -2.0(11) .
C4 C5 C8 F5A 109.8(9) .
C4 C5 C8 F6A -131.4(11) .
C5 C8 F5 Na1 177.5(3) 5_666
C6 C1 C2 C3 -1.3(3) .
C6 C1 B1 C1 -50.84(16) 2_655
C6 C1 B1 C1 69.89(14) 7_667
C6 C1 B1 C1 -171.6(2) 8_657
C6 C5 C8 F4 104.2(3) .
C6 C5 C8 F5 -136.4(3) .
C6 C5 C8 F6 -13.9(4) .
C6 C5 C8 F4A 174.6(11) .
C6 C5 C8 F5A -73.6(9) .
C6 C5 C8 F6A 45.1(12) .
C7 C3 C4 C5 -176.4(2) .
C8 C5 C6 C1 -177.9(2) .
B1 C1 C2 C3 179.58(18) .
B1 C1 C6 C5 -178.89(19) .
F4 C8 F5 Na1 -58.9(5) 5_666
F6 C8 F5 Na1 50.5(5) 5_666
